data_4119034
loop_
_publ_author_name
'Shivnath Mazumder'
'Deju Shang'
'Daniela E. Negru'
'Mu-Hyun Baik'
'P. Andrew Evans'

_publ_section_title
;
 Stereoselective Rhodium-Catalyzed [3 + 2 + 1] Carbocyclization of
 Alkenylidenecyclopropanes with Carbon Monoxide: Theoretical Evidence for
 a Trimethylenemethane Metallacycle Intermediate
;
_journal_name_full 'Journal of the American Chemical Society'
_journal_page_first 20569
_journal_page_last 20572
_journal_paper_doi 10.1021/ja305467x
_journal_volume 134
_journal_year 2012
_chemical_absolute_configuration ad
_chemical_formula_sum 'C16 H19 N O3 S'
_chemical_formula_weight 305.38
_chemical_name_systematic
; 
 ? 
;
_space_group_IT_number 4
_symmetry_cell_setting monoclinic
_symmetry_space_group_name_Hall 'P 2yb'
_symmetry_space_group_name_H-M 'P 1 21 1'
_atom_sites_solution_hydrogens geom
_atom_sites_solution_primary direct
_atom_sites_solution_secondary difmap
_audit_creation_method SHELXL-97
_cell_angle_alpha 90.00
_cell_angle_beta 107.071(1)
_cell_angle_gamma 90.00
_cell_formula_units_Z 2
_cell_length_a 11.2299(7)
_cell_length_b 6.1185(4)
_cell_length_c 11.4490(7)
_cell_measurement_reflns_used 2473
_cell_measurement_temperature 180(2)
_cell_measurement_theta_max 27.09
_cell_measurement_theta_min 2.23
_cell_volume 752.00(8)
_computing_cell_refinement 'Bruker SAINT'
_computing_data_collection 'Bruker APEX2'
_computing_data_reduction 'Bruker SAINT'
_computing_molecular_graphics 'Bruker SHELXTL'
_computing_publication_material 'Bruker SHELXTL'
_computing_structure_refinement 'SHELXL-97 (Sheldrick, 2008)'
_computing_structure_solution 'SHELXS-97 (Sheldrick, 2008)'
_diffrn_ambient_temperature 180(2)
_diffrn_measured_fraction_theta_full 0.988
_diffrn_measured_fraction_theta_max 0.988
_diffrn_measurement_device_type 'Bruker APEX-II CCD'
_diffrn_measurement_method '\f and \w scans'
_diffrn_radiation_monochromator graphite
_diffrn_radiation_source 'fine-focus sealed tube'
_diffrn_radiation_type MoK\a
_diffrn_radiation_wavelength 0.71073
_diffrn_reflns_av_R_equivalents 0.0151
_diffrn_reflns_av_sigmaI/netI 0.0219
_diffrn_reflns_limit_h_max 13
_diffrn_reflns_limit_h_min -12
_diffrn_reflns_limit_k_max 3
_diffrn_reflns_limit_k_min -7
_diffrn_reflns_limit_l_max 14
_diffrn_reflns_limit_l_min -12
_diffrn_reflns_number 3500
_diffrn_reflns_theta_full 26.00
_diffrn_reflns_theta_max 26.00
_diffrn_reflns_theta_min 1.86
_exptl_absorpt_coefficient_mu 0.225
_exptl_absorpt_correction_T_max 0.9933
_exptl_absorpt_correction_T_min 0.9564
_exptl_absorpt_correction_type multi-scan
_exptl_crystal_colour colourless
_exptl_crystal_density_diffrn 1.349
_exptl_crystal_description plate
_exptl_crystal_F_000 324
_exptl_crystal_size_max 0.20
_exptl_crystal_size_mid 0.06
_exptl_crystal_size_min 0.03
_refine_diff_density_max 0.259
_refine_diff_density_min -0.232
_refine_diff_density_rms 0.035
_refine_ls_abs_structure_details 'Flack H D (1983), Acta Cryst. A39, 876-881'
_refine_ls_abs_structure_Flack -0.02(7)
_refine_ls_extinction_method none
_refine_ls_goodness_of_fit_ref 1.072
_refine_ls_hydrogen_treatment constr
_refine_ls_matrix_type full
_refine_ls_number_parameters 192
_refine_ls_number_reflns 1951
_refine_ls_number_restraints 1
_refine_ls_restrained_S_all 1.071
_refine_ls_R_factor_all 0.0269
_refine_ls_R_factor_gt 0.0258
_refine_ls_shift/su_max 0.000
_refine_ls_shift/su_mean 0.000
_refine_ls_structure_factor_coef Fsqd
_refine_ls_weighting_details 'calc w=1/[\s^2^(Fo^2^)+(0.0393P)^2^+0.1269P] where P=(Fo^2^+2Fc^2^)/3'
_refine_ls_weighting_scheme calc
_refine_ls_wR_factor_gt 0.0671
_refine_ls_wR_factor_ref 0.0684
_reflns_number_gt 1899
_reflns_number_total 1951
_reflns_threshold_expression >2sigma(I)
_cod_data_source_file ja305467x_si_004.cif
_cod_data_source_block ae01
_cod_database_code 4119034

loop_
_symmetry_equiv_pos_as_xyz
'x, y, z'
'-x, y+1/2, -z'

loop_
_atom_site_label
_atom_site_type_symbol
_atom_site_fract_x
_atom_site_fract_y
_atom_site_fract_z
_atom_site_U_iso_or_equiv
_atom_site_adp_type
_atom_site_occupancy
_atom_site_symmetry_multiplicity
_atom_site_calc_flag
_atom_site_refinement_flags
S1 S 0.72406(4) 0.68845(9) 0.98405(4) 0.02540(13) Uani 1 1 d .
O1 O 0.39526(16) 0.2917(4) 0.44336(13) 0.0485(5) Uani 1 1 d .
O2 O 0.72909(14) 0.9221(3) 0.99276(13) 0.0348(4) Uani 1 1 d .
O3 O 0.75502(14) 0.5578(3) 1.09313(12) 0.0356(4) Uani 1 1 d .
N1 N 0.58252(15) 0.6259(3) 0.90854(13) 0.0231(4) Uani 1 1 d .
C1 C 0.50849(18) 0.7684(4) 0.80863(16) 0.0247(4) Uani 1 1 d .
H1A H 0.5525 0.7959 0.7467 0.030 Uiso 1 1 calc R
H1B H 0.4881 0.9097 0.8404 0.030 Uiso 1 1 calc R
C2 C 0.39135(18) 0.6276(4) 0.75662(16) 0.0244(4) Uani 1 1 d .
H2A H 0.3385 0.6394 0.8130 0.029 Uiso 1 1 calc R
C3 C 0.31371(17) 0.6940(4) 0.63076(16) 0.0266(4) Uani 1 1 d .
C4 C 0.3169(2) 0.5836(4) 0.53141(18) 0.0318(5) Uani 1 1 d .
H4A H 0.2636 0.6288 0.4544 0.038 Uiso 1 1 calc R
C5 C 0.3988(2) 0.3960(4) 0.53552(17) 0.0311(5) Uani 1 1 d .
C6 C 0.49187(19) 0.3435(4) 0.65610(16) 0.0277(5) Uani 1 1 d .
H6A H 0.5688 0.4287 0.6642 0.033 Uiso 1 1 calc R
H6B H 0.5136 0.1865 0.6577 0.033 Uiso 1 1 calc R
C7 C 0.44321(18) 0.3944(4) 0.76521(16) 0.0236(4) Uani 1 1 d .
H7A H 0.3771 0.2870 0.7683 0.028 Uiso 1 1 calc R
C8 C 0.54739(19) 0.3927(4) 0.88647(17) 0.0269(4) Uani 1 1 d .
H8A H 0.5172 0.3331 0.9530 0.032 Uiso 1 1 calc R
H8B H 0.6190 0.3043 0.8800 0.032 Uiso 1 1 calc R
C9 C 0.2324(2) 0.8918(4) 0.6230(2) 0.0398(6) Uani 1 1 d .
H9A H 0.1883 0.9225 0.5372 0.060 Uiso 1 1 calc R
H9B H 0.2841 1.0177 0.6590 0.060 Uiso 1 1 calc R
H9C H 0.1717 0.8640 0.6678 0.060 Uiso 1 1 calc R
C10 C 0.82099(18) 0.6014(4) 0.89595(17) 0.0254(4) Uani 1 1 d .
C11 C 0.83781(19) 0.7371(4) 0.80559(18) 0.0308(5) Uani 1 1 d .
H11A H 0.8005 0.8779 0.7930 0.037 Uiso 1 1 calc R
C12 C 0.91030(19) 0.6644(4) 0.73332(19) 0.0357(5) Uani 1 1 d .
H12A H 0.9224 0.7572 0.6712 0.043 Uiso 1 1 calc R
C13 C 0.96503(19) 0.4595(4) 0.75031(19) 0.0325(5) Uani 1 1 d .
C14 C 0.94604(18) 0.3256(4) 0.84118(18) 0.0321(5) Uani 1 1 d .
H14A H 0.9833 0.1848 0.8537 0.038 Uiso 1 1 calc R
C15 C 0.87344(19) 0.3935(4) 0.91428(18) 0.0301(5) Uani 1 1 d .
H15A H 0.8600 0.2999 0.9754 0.036 Uiso 1 1 calc R
C16 C 1.0470(2) 0.3830(5) 0.6746(2) 0.0464(7) Uani 1 1 d .
H16A H 1.0392 0.4843 0.6064 0.070 Uiso 1 1 calc R
H16B H 1.0210 0.2365 0.6425 0.070 Uiso 1 1 calc R
H16C H 1.1339 0.3786 0.7257 0.070 Uiso 1 1 calc R

loop_
_atom_site_aniso_label
_atom_site_aniso_U_11
_atom_site_aniso_U_22
_atom_site_aniso_U_33
_atom_site_aniso_U_23
_atom_site_aniso_U_13
_atom_site_aniso_U_12
S1 0.0265(2) 0.0273(3) 0.0215(2) -0.0035(2) 0.00563(18) -0.0005(2)
O1 0.0583(11) 0.0583(12) 0.0310(8) -0.0171(9) 0.0160(7) 0.0076(10)
O2 0.0345(9) 0.0274(9) 0.0406(9) -0.0108(7) 0.0081(7) -0.0027(7)
O3 0.0386(8) 0.0456(11) 0.0208(7) 0.0022(7) 0.0060(6) 0.0013(8)
N1 0.0253(8) 0.0226(10) 0.0213(7) -0.0007(7) 0.0069(6) -0.0005(7)
C1 0.0297(10) 0.0228(11) 0.0207(9) -0.0011(8) 0.0059(8) -0.0004(8)
C2 0.0258(9) 0.0273(12) 0.0213(8) -0.0025(8) 0.0091(8) -0.0008(8)
C3 0.0255(9) 0.0266(10) 0.0267(9) -0.0014(10) 0.0064(7) -0.0033(11)
C4 0.0324(11) 0.0380(13) 0.0225(9) -0.0028(10) 0.0043(8) -0.0008(11)
C5 0.0373(11) 0.0350(12) 0.0247(10) -0.0040(9) 0.0147(9) -0.0033(10)
C6 0.0349(11) 0.0255(12) 0.0262(10) -0.0025(9) 0.0145(8) 0.0004(9)
C7 0.0290(10) 0.0218(10) 0.0222(9) -0.0006(8) 0.0108(8) -0.0036(9)
C8 0.0322(11) 0.0261(11) 0.0237(9) 0.0014(9) 0.0098(8) -0.0040(10)
C9 0.0406(13) 0.0333(13) 0.0372(12) -0.0088(11) -0.0018(10) 0.0061(11)
C10 0.0221(9) 0.0261(11) 0.0269(9) -0.0009(9) 0.0053(8) -0.0002(9)
C11 0.0304(11) 0.0266(14) 0.0356(11) 0.0048(9) 0.0100(9) 0.0029(9)
C12 0.0345(11) 0.0395(15) 0.0363(11) 0.0126(11) 0.0157(9) 0.0028(12)
C13 0.0216(10) 0.0429(15) 0.0319(11) -0.0021(10) 0.0064(9) 0.0016(10)
C14 0.0265(10) 0.0287(12) 0.0392(11) 0.0010(10) 0.0070(9) 0.0070(10)
C15 0.0298(10) 0.0284(11) 0.0317(11) 0.0047(10) 0.0086(9) 0.0002(10)
C16 0.0402(13) 0.0605(19) 0.0430(13) 0.0027(13) 0.0193(11) 0.0128(13)

loop_
_atom_type_symbol
_atom_type_description
_atom_type_scat_dispersion_real
_atom_type_scat_dispersion_imag
_atom_type_scat_source
C C 0.0033 0.0016 'International Tables Vol C Tables 4.2.6.8 and 6.1.1.4'
H H 0.0000 0.0000 'International Tables Vol C Tables 4.2.6.8 and 6.1.1.4'
N N 0.0061 0.0033 'International Tables Vol C Tables 4.2.6.8 and 6.1.1.4'
O O 0.0106 0.0060 'International Tables Vol C Tables 4.2.6.8 and 6.1.1.4'
S S 0.1246 0.1234 'International Tables Vol C Tables 4.2.6.8 and 6.1.1.4'

loop_
_geom_angle_atom_site_label_1
_geom_angle_atom_site_label_2
_geom_angle_atom_site_label_3
_geom_angle
O2 S1 O3 120.01(10)
O2 S1 N1 106.62(9)
O3 S1 N1 106.38(9)
O2 S1 C10 108.77(10)
O3 S1 C10 107.18(10)
N1 S1 C10 107.25(9)
C8 N1 C1 111.93(16)
C8 N1 S1 119.34(14)
C1 N1 S1 120.89(14)
N1 C1 C2 101.02(17)
N1 C1 H1A 111.6
C2 C1 H1A 111.6
N1 C1 H1B 111.6
C2 C1 H1B 111.6
H1A C1 H1B 109.4
C3 C2 C7 114.53(17)
C3 C2 C1 114.12(17)
C7 C2 C1 103.34(17)
C3 C2 H2A 108.2
C7 C2 H2A 108.2
C1 C2 H2A 108.2
C4 C3 C9 121.7(2)
C4 C3 C2 121.8(2)
C9 C3 C2 116.43(17)
C3 C4 C5 123.0(2)
C3 C4 H4A 118.5
C5 C4 H4A 118.5
O1 C5 C4 121.4(2)
O1 C5 C6 121.3(2)
C4 C5 C6 117.30(17)
C5 C6 C7 112.76(16)
C5 C6 H6A 109.0
C7 C6 H6A 109.0
C5 C6 H6B 109.0
C7 C6 H6B 109.0
H6A C6 H6B 107.8
C8 C7 C2 103.84(17)
C8 C7 C6 112.14(16)
C2 C7 C6 110.84(16)
C8 C7 H7A 110.0
C2 C7 H7A 110.0
C6 C7 H7A 110.0
N1 C8 C7 104.04(17)
N1 C8 H8A 110.9
C7 C8 H8A 110.9
N1 C8 H8B 110.9
C7 C8 H8B 110.9
H8A C8 H8B 109.0
C3 C9 H9A 109.5
C3 C9 H9B 109.5
H9A C9 H9B 109.5
C3 C9 H9C 109.5
H9A C9 H9C 109.5
H9B C9 H9C 109.5
C11 C10 C15 121.16(18)
C11 C10 S1 119.19(17)
C15 C10 S1 119.56(15)
C10 C11 C12 119.0(2)
C10 C11 H11A 120.5
C12 C11 H11A 120.5
C13 C12 C11 121.23(19)
C13 C12 H12A 119.4
C11 C12 H12A 119.4
C12 C13 C14 118.68(19)
C12 C13 C16 121.3(2)
C14 C13 C16 120.0(2)
C13 C14 C15 121.3(2)
C13 C14 H14A 119.3
C15 C14 H14A 119.3
C10 C15 C14 118.6(2)
C10 C15 H15A 120.7
C14 C15 H15A 120.7
C13 C16 H16A 109.5
C13 C16 H16B 109.5
H16A C16 H16B 109.5
C13 C16 H16C 109.5
H16A C16 H16C 109.5
H16B C16 H16C 109.5

loop_
_geom_bond_atom_site_label_1
_geom_bond_atom_site_label_2
_geom_bond_distance
S1 O2 1.4332(18)
S1 O3 1.4369(15)
S1 N1 1.6167(17)
S1 C10 1.7695(19)
O1 C5 1.224(3)
N1 C8 1.482(3)
N1 C1 1.484(3)
C1 C2 1.539(3)
C1 H1A 0.9900
C1 H1B 0.9900
C2 C3 1.505(3)
C2 C7 1.533(3)
C2 H2A 1.0000
C3 C4 1.333(3)
C3 C9 1.503(3)
C4 C5 1.463(3)
C4 H4A 0.9500
C5 C6 1.501(3)
C6 C7 1.535(2)
C6 H6A 0.9900
C6 H6B 0.9900
C7 C8 1.531(3)
C7 H7A 1.0000
C8 H8A 0.9900
C8 H8B 0.9900
C9 H9A 0.9800
C9 H9B 0.9800
C9 H9C 0.9800
C10 C11 1.382(3)
C10 C15 1.391(3)
C11 C12 1.393(3)
C11 H11A 0.9500
C12 C13 1.385(3)
C12 H12A 0.9500
C13 C14 1.389(3)
C13 C16 1.512(3)
C14 C15 1.392(3)
C14 H14A 0.9500
C15 H15A 0.9500
C16 H16A 0.9800
C16 H16B 0.9800
C16 H16C 0.9800

loop_
_geom_torsion_atom_site_label_1
_geom_torsion_atom_site_label_2
_geom_torsion_atom_site_label_3
_geom_torsion_atom_site_label_4
_geom_torsion
O2 S1 N1 C8 -178.85(13)
O3 S1 N1 C8 -49.67(15)
C10 S1 N1 C8 64.77(16)
O2 S1 N1 C1 34.48(16)
O3 S1 N1 C1 163.66(14)
C10 S1 N1 C1 -81.90(16)
C8 N1 C1 C2 24.13(18)
S1 N1 C1 C2 173.04(12)
N1 C1 C2 C3 -162.59(15)
N1 C1 C2 C7 -37.59(16)
C7 C2 C3 C4 -16.6(3)
C1 C2 C3 C4 102.2(2)
C7 C2 C3 C9 163.47(18)
C1 C2 C3 C9 -77.7(2)
C9 C3 C4 C5 177.4(2)
C2 C3 C4 C5 -2.5(3)
C3 C4 C5 O1 176.5(2)
C3 C4 C5 C6 -6.6(3)
O1 C5 C6 C7 -149.2(2)
C4 C5 C6 C7 33.8(3)
C3 C2 C7 C8 163.03(15)
C1 C2 C7 C8 38.29(17)
C3 C2 C7 C6 42.4(2)
C1 C2 C7 C6 -82.31(19)
C5 C6 C7 C8 -166.35(19)
C5 C6 C7 C2 -50.8(2)
C1 N1 C8 C7 -0.82(19)
S1 N1 C8 C7 -150.27(12)
C2 C7 C8 N1 -23.20(17)
C6 C7 C8 N1 96.5(2)
O2 S1 C10 C11 -30.0(2)
O3 S1 C10 C11 -161.17(16)
N1 S1 C10 C11 84.93(18)
O2 S1 C10 C15 153.39(17)
O3 S1 C10 C15 22.2(2)
N1 S1 C10 C15 -91.66(18)
C15 C10 C11 C12 -1.0(3)
S1 C10 C11 C12 -177.54(17)
C10 C11 C12 C13 0.2(3)
C11 C12 C13 C14 0.2(3)
C11 C12 C13 C16 -178.1(2)
C12 C13 C14 C15 0.1(3)
C16 C13 C14 C15 178.5(2)
C11 C10 C15 C14 1.4(3)
S1 C10 C15 C14 177.89(16)
C13 C14 C15 C10 -0.9(3)
